data_4024443
loop_
_publ_author_name
'Appu Aravind'
'Muthukumar Gomathi Sankar'
'Babu Varghese'
'Sundarababu Baskaran'

_publ_section_title
;
Regioselective Reductive Cleavage of Bis-benzylidene Acetal:
Stereoselective Synthesis of Anticancer Agent OGT2378 and Glycosidase
Inhibitor 1,4-Dideoxy-1,4-imino-l-xylitol
;
_journal_name_full 'Journal of Organic Chemistry'
_journal_page_first 2858
_journal_page_last 2861
_journal_paper_doi 10.1021/jo900030p
_journal_volume 74
_journal_year 2009
_chemical_absolute_configuration unk
_chemical_formula_sum 'C12 H17 N O5 S'
_chemical_formula_weight 287.33
_chemical_name_systematic
;
 ?
;
_space_group_IT_number 5
_symmetry_cell_setting monoclinic
_symmetry_space_group_name_Hall 'C 2y'
_symmetry_space_group_name_H-M 'C 1 2 1'
_atom_sites_solution_hydrogens geom
_atom_sites_solution_primary direct
_atom_sites_solution_secondary difmap
_audit_creation_method SHELXL-97
_cell_angle_alpha 90.00
_cell_angle_beta 92.321(16)
_cell_angle_gamma 90.00
_cell_formula_units_Z 4
_cell_length_a 12.651(3)
_cell_length_b 5.5009(11)
_cell_length_c 19.408(4)
_cell_measurement_reflns_used 2357
_cell_measurement_temperature 293(2)
_cell_measurement_theta_max 21.454
_cell_measurement_theta_min 3.235
_cell_volume 1349.6(5)
_computing_cell_refinement 'APEX2/SAINT (Bruker, 2004)'
_computing_data_collection 'APEX2 (Bruker, 2004)'
_computing_data_reduction 'SAINT/XPREP (Bruker, 2004)'
_computing_molecular_graphics 'ORTEP 32 (Farrugia, 1997)'
_computing_publication_material 'SHELXL-97 (Sheldrick, 1997)'
_computing_structure_refinement 'SHELXL-97 (Sheldrick, 1997)'
_computing_structure_solution 'SIR92 (Altomare etal., 1993)'
_diffrn_ambient_temperature 293(2)
_diffrn_measured_fraction_theta_full 0.980
_diffrn_measured_fraction_theta_max 0.980
_diffrn_measurement_device_type 'Bruker Apex2 kappa diffractometer'
_diffrn_measurement_method '\w and \f scan'
_diffrn_radiation_monochromator graphite
_diffrn_radiation_source 'fine-focus sealed tube'
_diffrn_radiation_type MoK\a
_diffrn_radiation_wavelength 0.71073
_diffrn_reflns_av_R_equivalents 0.0872
_diffrn_reflns_av_sigmaI/netI 0.0684
_diffrn_reflns_limit_h_max 12
_diffrn_reflns_limit_h_min -12
_diffrn_reflns_limit_k_max 5
_diffrn_reflns_limit_k_min -5
_diffrn_reflns_limit_l_max 19
_diffrn_reflns_limit_l_min -19
_diffrn_reflns_number 4913
_diffrn_reflns_theta_full 21.37
_diffrn_reflns_theta_max 21.37
_diffrn_reflns_theta_min 1.05
_diffrn_standards_decay_% 0
_exptl_absorpt_coefficient_mu 0.256
_exptl_absorpt_correction_T_max 0.9122
_exptl_absorpt_correction_T_min 0.8120
_exptl_absorpt_correction_type multi-scan
_exptl_absorpt_process_details '(Blessing, 1995)'
_exptl_crystal_colour colourless
_exptl_crystal_density_diffrn 1.414
_exptl_crystal_density_method 'not measured'
_exptl_crystal_description needle
_exptl_crystal_F_000 608
_exptl_crystal_size_max 0.2
_exptl_crystal_size_mid 0.20
_exptl_crystal_size_min 0.15
_refine_diff_density_max 0.348
_refine_diff_density_min -0.324
_refine_diff_density_rms 0.098
_refine_ls_abs_structure_details 'Flack H D (1983), Acta Cryst. A39, 876-881'
_refine_ls_abs_structure_Flack -0.2(2)
_refine_ls_extinction_method none
_refine_ls_goodness_of_fit_ref 1.183
_refine_ls_hydrogen_treatment constr
_refine_ls_matrix_type full
_refine_ls_number_parameters 176
_refine_ls_number_reflns 1466
_refine_ls_number_restraints 1
_refine_ls_restrained_S_all 1.182
_refine_ls_R_factor_all 0.0701
_refine_ls_R_factor_gt 0.0572
_refine_ls_shift/su_max 0.017
_refine_ls_shift/su_mean 0.001
_refine_ls_structure_factor_coef Fsqd
_refine_ls_weighting_details 'calc w=1/[\s^2^(Fo^2^)+(0.0897P)^2^+2.9557P] where P=(Fo^2^+2Fc^2^)/3'
_refine_ls_weighting_scheme calc
_refine_ls_wR_factor_gt 0.1517
_refine_ls_wR_factor_ref 0.1704
_reflns_number_gt 1299
_reflns_number_total 1466
_reflns_threshold_expression >2sigma(I)
_cod_data_source_file jo900030p_si_004.cif
_cod_data_source_block c2
_cod_depositor_comments
;
The following automatic conversions were performed:
'_symmetry_cell_setting' value 'Monoclinic' changed to 'monoclinic'
according to '/home/saulius/struct/CIF-dictionaries/cif_core.dic'
dictionary named 'cif_core.dic' version 2.4.1 from 2010-06-29.

Automatic conversion script
Id: cif_fix_enum 1527 2010-12-29 10:47:43Z saulius 
;
_cod_original_sg_symbol_H-M C2
_cod_database_code 4024443

loop_
_symmetry_equiv_pos_as_xyz
'x, y, z'
'-x, y, -z'
'x+1/2, y+1/2, z'
'-x+1/2, y+1/2, -z'

loop_
_atom_site_label
_atom_site_type_symbol
_atom_site_fract_x
_atom_site_fract_y
_atom_site_fract_z
_atom_site_U_iso_or_equiv
_atom_site_adp_type
_atom_site_occupancy
_atom_site_symmetry_multiplicity
_atom_site_calc_flag
_atom_site_refinement_flags
_atom_site_disorder_assembly
_atom_site_disorder_group
C1 C 0.8706(6) 0.5854(17) 0.1348(4) 0.039(2) Uani 1 1 d . . .
H1A H 0.8192 0.6787 0.1595 0.047 Uiso 1 1 calc R . .
H1B H 0.8367 0.4413 0.1155 0.047 Uiso 1 1 calc R . .
C2 C 0.9187(5) 0.7341(15) 0.0803(4) 0.031(2) Uani 1 1 d . . .
H2 H 0.9525 0.6292 0.0469 0.037 Uiso 1 1 calc R . .
C3 C 1.0015(6) 0.8830(18) 0.1209(4) 0.0368(19) Uani 1 1 d . . .
H3 H 0.9660 1.0116 0.1462 0.044 Uiso 1 1 calc R . .
C4 C 1.0509(5) 0.6952(15) 0.1737(4) 0.030(2) Uani 1 1 d . . .
H4 H 1.0639 0.7769 0.2182 0.036 Uiso 1 1 calc R . .
C5 C 0.9083(6) 0.6103(15) 0.3135(4) 0.029(2) Uani 1 1 d . . .
C6 C 0.9825(7) 0.7296(19) 0.3535(4) 0.048(2) Uani 1 1 d . . .
H6 H 1.0535 0.6890 0.3504 0.057 Uiso 1 1 calc R . .
C7 C 0.9546(7) 0.907(2) 0.3980(4) 0.058(3) Uani 1 1 d . . .
H7 H 1.0061 0.9890 0.4244 0.070 Uiso 1 1 calc R . .
C8 C 0.8481(8) 0.9639(17) 0.4037(4) 0.051(3) Uani 1 1 d . . .
C9 C 0.7748(7) 0.8365(19) 0.3646(5) 0.052(3) Uani 1 1 d . . .
H9 H 0.7035 0.8687 0.3703 0.062 Uiso 1 1 calc R . .
C10 C 0.8012(6) 0.6658(17) 0.3181(4) 0.038(2) Uani 1 1 d . . .
H10 H 0.7499 0.5884 0.2903 0.045 Uiso 1 1 calc R . .
C11 C 0.8142(9) 1.167(2) 0.4520(5) 0.077(3) Uani 1 1 d . . .
H11A H 0.8141 1.1073 0.4984 0.116 Uiso 1 1 calc R . .
H11B H 0.7444 1.2216 0.4382 0.116 Uiso 1 1 calc R . .
H11C H 0.8628 1.3009 0.4496 0.116 Uiso 1 1 calc R . .
C12 C 1.1516(5) 0.5788(16) 0.1528(4) 0.038(2) Uani 1 1 d . . .
H12A H 1.2059 0.7018 0.1488 0.045 Uiso 1 1 calc R . .
H12B H 1.1755 0.4628 0.1877 0.045 Uiso 1 1 calc R . .
N1 N 0.9633(4) 0.5210(12) 0.1803(3) 0.0288(16) Uani 1 1 d . . .
O1 O 0.8408(4) 0.8844(14) 0.0467(3) 0.0541(18) Uani 1 1 d . . .
H1 H 0.8584 0.9139 0.0073 0.081 Uiso 1 1 calc R . .
O2 O 1.0795(4) 0.9890(11) 0.0800(3) 0.0459(16) Uani 1 1 d . . .
H2A H 1.0628 0.9703 0.0391 0.069 Uiso 1 1 calc R . .
O3 O 1.1347(4) 0.4582(9) 0.0885(3) 0.0353(15) Uani 1 1 d . . .
H3A H 1.1920 0.4229 0.0728 0.053 Uiso 1 1 calc R . .
O4 O 0.8601(4) 0.2226(10) 0.2417(3) 0.0407(15) Uani 1 1 d . . .
O5 O 1.0494(4) 0.3014(9) 0.2779(3) 0.0436(17) Uani 1 1 d . . .
S1 S 0.94623(14) 0.3878(4) 0.25345(9) 0.0332(6) Uani 1 1 d . . .

loop_
_atom_site_aniso_label
_atom_site_aniso_U_11
_atom_site_aniso_U_22
_atom_site_aniso_U_33
_atom_site_aniso_U_23
_atom_site_aniso_U_13
_atom_site_aniso_U_12
C1 0.019(4) 0.051(6) 0.048(5) 0.016(4) 0.001(4) 0.004(4)
C2 0.024(4) 0.030(5) 0.039(5) 0.006(4) 0.010(4) 0.009(4)
C3 0.044(5) 0.022(4) 0.046(5) -0.004(5) 0.022(4) -0.005(5)
C4 0.031(5) 0.015(5) 0.044(5) -0.002(4) 0.003(4) -0.016(4)
C5 0.031(5) 0.024(5) 0.032(5) -0.001(4) 0.005(4) 0.007(4)
C6 0.036(5) 0.054(7) 0.053(6) -0.004(6) -0.001(4) 0.006(5)
C7 0.056(6) 0.056(7) 0.062(6) -0.016(6) 0.002(5) 0.000(6)
C8 0.082(8) 0.034(7) 0.039(5) 0.005(5) 0.010(5) 0.019(5)
C9 0.043(5) 0.062(8) 0.052(6) 0.014(6) 0.016(5) 0.009(6)
C10 0.028(5) 0.049(7) 0.037(5) 0.002(5) 0.005(4) 0.001(5)
C11 0.098(8) 0.065(8) 0.070(7) -0.006(6) 0.020(6) 0.015(7)
C12 0.011(4) 0.040(6) 0.061(6) 0.010(5) 0.003(4) -0.014(4)
N1 0.026(4) 0.021(4) 0.040(4) -0.002(3) 0.000(3) -0.007(3)
O1 0.031(3) 0.074(5) 0.059(4) 0.030(4) 0.023(3) 0.032(4)
O2 0.052(4) 0.035(4) 0.052(3) -0.007(3) 0.026(3) -0.016(3)
O3 0.017(3) 0.021(4) 0.069(4) -0.004(3) 0.014(2) 0.005(2)
O4 0.032(3) 0.024(3) 0.066(4) 0.004(3) -0.001(3) -0.021(3)
O5 0.035(3) 0.032(4) 0.064(4) 0.007(3) -0.004(3) 0.017(3)
S1 0.0299(12) 0.0278(12) 0.0421(12) 0.0039(11) 0.0024(8) -0.0003(12)

loop_
_atom_type_symbol
_atom_type_description
_atom_type_scat_dispersion_real
_atom_type_scat_dispersion_imag
_atom_type_scat_source
C C 0.0033 0.0016 'International Tables Vol C Tables 4.2.6.8 and 6.1.1.4'
H H 0.0000 0.0000 'International Tables Vol C Tables 4.2.6.8 and 6.1.1.4'
N N 0.0061 0.0033 'International Tables Vol C Tables 4.2.6.8 and 6.1.1.4'
O O 0.0106 0.0060 'International Tables Vol C Tables 4.2.6.8 and 6.1.1.4'
S S 0.1246 0.1234 'International Tables Vol C Tables 4.2.6.8 and 6.1.1.4'

loop_
_geom_angle_atom_site_label_1
_geom_angle_atom_site_label_2
_geom_angle_atom_site_label_3
_geom_angle
_geom_angle_site_symmetry_1
_geom_angle_site_symmetry_3
_geom_angle_publ_flag
N1 C1 C2 102.6(6) . . ?
N1 C1 H1A 111.2 . . ?
C2 C1 H1A 111.2 . . ?
N1 C1 H1B 111.2 . . ?
C2 C1 H1B 111.2 . . ?
H1A C1 H1B 109.2 . . ?
O1 C2 C1 110.5(6) . . ?
O1 C2 C3 112.0(7) . . ?
C1 C2 C3 102.8(6) . . ?
O1 C2 H2 110.5 . . ?
C1 C2 H2 110.5 . . ?
C3 C2 H2 110.5 . . ?
O2 C3 C2 114.3(6) . . ?
O2 C3 C4 111.7(6) . . ?
C2 C3 C4 103.4(7) . . ?
O2 C3 H3 109.1 . . ?
C2 C3 H3 109.1 . . ?
C4 C3 H3 109.1 . . ?
N1 C4 C12 113.3(7) . . ?
N1 C4 C3 101.8(5) . . ?
C12 C4 C3 115.2(6) . . ?
N1 C4 H4 108.7 . . ?
C12 C4 H4 108.7 . . ?
C3 C4 H4 108.7 . . ?
C6 C5 C10 120.4(8) . . ?
C6 C5 S1 120.7(6) . . ?
C10 C5 S1 118.9(6) . . ?
C7 C6 C5 121.2(8) . . ?
C7 C6 H6 119.4 . . ?
C5 C6 H6 119.4 . . ?
C6 C7 C8 119.3(9) . . ?
C6 C7 H7 120.3 . . ?
C8 C7 H7 120.3 . . ?
C9 C8 C7 118.5(9) . . ?
C9 C8 C11 120.9(9) . . ?
C7 C8 C11 120.6(10) . . ?
C10 C9 C8 123.1(8) . . ?
C10 C9 H9 118.5 . . ?
C8 C9 H9 118.5 . . ?
C9 C10 C5 117.5(8) . . ?
C9 C10 H10 121.3 . . ?
C5 C10 H10 121.3 . . ?
C8 C11 H11A 109.5 . . ?
C8 C11 H11B 109.5 . . ?
H11A C11 H11B 109.5 . . ?
C8 C11 H11C 109.5 . . ?
H11A C11 H11C 109.5 . . ?
H11B C11 H11C 109.5 . . ?
O3 C12 C4 109.8(6) . . ?
O3 C12 H12A 109.7 . . ?
C4 C12 H12A 109.7 . . ?
O3 C12 H12B 109.7 . . ?
C4 C12 H12B 109.7 . . ?
H12A C12 H12B 108.2 . . ?
C4 N1 C1 111.8(6) . . ?
C4 N1 S1 119.8(5) . . ?
C1 N1 S1 120.0(5) . . ?
C2 O1 H1 109.5 . . ?
C3 O2 H2A 109.5 . . ?
C12 O3 H3A 109.5 . . ?
O4 S1 O5 120.9(4) . . ?
O4 S1 N1 106.0(3) . . ?
O5 S1 N1 106.5(3) . . ?
O4 S1 C5 108.6(4) . . ?
O5 S1 C5 106.0(3) . . ?
N1 S1 C5 108.2(4) . . ?

loop_
_geom_bond_atom_site_label_1
_geom_bond_atom_site_label_2
_geom_bond_distance
_geom_bond_site_symmetry_2
_geom_bond_publ_flag
C1 N1 1.482(9) . ?
C1 C2 1.486(11) . ?
C1 H1A 0.9700 . ?
C1 H1B 0.9700 . ?
C2 O1 1.425(9) . ?
C2 C3 1.524(11) . ?
C2 H2 0.9800 . ?
C3 O2 1.417(9) . ?
C3 C4 1.567(12) . ?
C3 H3 0.9800 . ?
C4 N1 1.475(9) . ?
C4 C12 1.497(11) . ?
C4 H4 0.9800 . ?
C5 C6 1.362(11) . ?
C5 C10 1.396(10) . ?
C5 S1 1.769(8) . ?
C6 C7 1.358(13) . ?
C6 H6 0.9300 . ?
C7 C8 1.392(12) . ?
C7 H7 0.9300 . ?
C8 C9 1.367(13) . ?
C8 C11 1.532(14) . ?
C9 C10 1.354(13) . ?
C9 H9 0.9300 . ?
C10 H10 0.9300 . ?
C11 H11A 0.9600 . ?
C11 H11B 0.9600 . ?
C11 H11C 0.9600 . ?
C12 O3 1.421(9) . ?
C12 H12A 0.9700 . ?
C12 H12B 0.9700 . ?
N1 S1 1.619(7) . ?
O1 H1 0.8200 . ?
O2 H2A 0.8200 . ?
O3 H3A 0.8200 . ?
O4 S1 1.430(5) . ?
O5 S1 1.451(5) . ?

loop_
_geom_hbond_atom_site_label_D
_geom_hbond_atom_site_label_H
_geom_hbond_atom_site_label_A
_geom_hbond_distance_DH
_geom_hbond_distance_HA
_geom_hbond_distance_DA
_geom_hbond_angle_DHA
_geom_hbond_site_symmetry_A
O1 H1 O2 0.82 1.94 2.755(7) 171.7 2_755
O2 H2A O1 0.82 2.16 2.755(7) 130.0 2_755
O3 H3A O1 0.82 1.98 2.792(6) 169.4 3_545

loop_
_geom_torsion_atom_site_label_1
_geom_torsion_atom_site_label_2
_geom_torsion_atom_site_label_3
_geom_torsion_atom_site_label_4
_geom_torsion
_geom_torsion_site_symmetry_1
_geom_torsion_site_symmetry_2
_geom_torsion_site_symmetry_3
_geom_torsion_site_symmetry_4
_geom_torsion_publ_flag
N1 C1 C2 O1 -158.7(7) . . . . ?
N1 C1 C2 C3 -39.1(8) . . . . ?
O1 C2 C3 O2 -78.7(8) . . . . ?
C1 C2 C3 O2 162.7(7) . . . . ?
O1 C2 C3 C4 159.7(6) . . . . ?
C1 C2 C3 C4 41.1(7) . . . . ?
O2 C3 C4 N1 -149.5(7) . . . . ?
C2 C3 C4 N1 -26.1(7) . . . . ?
O2 C3 C4 C12 -26.4(10) . . . . ?
C2 C3 C4 C12 96.9(7) . . . . ?
C10 C5 C6 C7 -1.0(13) . . . . ?
S1 C5 C6 C7 177.7(7) . . . . ?
C5 C6 C7 C8 1.3(14) . . . . ?
C6 C7 C8 C9 0.8(14) . . . . ?
C6 C7 C8 C11 -178.4(9) . . . . ?
C7 C8 C9 C10 -3.4(14) . . . . ?
C11 C8 C9 C10 175.8(9) . . . . ?
C8 C9 C10 C5 3.7(14) . . . . ?
C6 C5 C10 C9 -1.5(12) . . . . ?
S1 C5 C10 C9 179.9(7) . . . . ?
N1 C4 C12 O3 58.7(8) . . . . ?
C3 C4 C12 O3 -57.9(9) . . . . ?
C12 C4 N1 C1 -122.2(7) . . . . ?
C3 C4 N1 C1 2.1(8) . . . . ?
C12 C4 N1 S1 89.5(7) . . . . ?
C3 C4 N1 S1 -146.2(5) . . . . ?
C2 C1 N1 C4 23.4(8) . . . . ?
C2 C1 N1 S1 171.6(5) . . . . ?
C4 N1 S1 O4 -176.8(6) . . . . ?
C1 N1 S1 O4 37.5(7) . . . . ?
C4 N1 S1 O5 -46.8(6) . . . . ?
C1 N1 S1 O5 167.5(6) . . . . ?
C4 N1 S1 C5 66.9(6) . . . . ?
C1 N1 S1 C5 -78.9(7) . . . . ?
C6 C5 S1 O4 154.7(7) . . . . ?
C10 C5 S1 O4 -26.7(7) . . . . ?
C6 C5 S1 O5 23.3(8) . . . . ?
C10 C5 S1 O5 -158.1(6) . . . . ?
C6 C5 S1 N1 -90.6(7) . . . . ?
C10 C5 S1 N1 88.0(7) . . . . ?

loop_
_cod_related_entry_id
_cod_related_entry_database
_cod_related_entry_code
1 ChemSpider 9034420
